data_4341278
loop_
_publ_author_name
'Wang, Xiaoqing'
'Yang, Jie'
'Zhang, Liangliang'
'Liu, Fuling'
'Dai, Fangna'
'Sun, Daofeng'

_publ_section_title
;
 Synthesis of two triarylboron-functionalized metal-organic frameworks: in
 situ decarboxylic reaction, structure, photoluminescence, and gas
 adsorption properties.
;
_journal_issue 20
_journal_name_full 'Inorganic chemistry'
_journal_page_first 11206
_journal_page_last 11212
_journal_paper_doi 10.1021/ic501801f
_journal_volume 53
_journal_year 2014
_chemical_formula_moiety C82H108B2Cd3N4O16
_chemical_formula_sum 'C82 H108 B2 Cd3 N4 O16'
_chemical_formula_weight 1764.54
_chemical_name_systematic
;
 ? 
;
_space_group_crystal_system monoclinic
_space_group_IT_number 14
_space_group_name_Hall '-P 2ybc'
_space_group_name_H-M_alt 'P 1 21/c 1'
_symmetry_space_group_name_Hall '-P 2ybc'
_symmetry_space_group_name_H-M 'P 1 21/c 1'
_atom_sites_solution_hydrogens geom
_atom_sites_solution_primary direct
_atom_sites_solution_secondary difmap
_audit_creation_date 2014-09-08
_audit_creation_method
;
Olex2 1.2
(compiled 2014.08.28 svn.r2986 for OlexSys, GUI svn.r4874)
;
_cell_angle_alpha 90.00
_cell_angle_beta 117.561(3)
_cell_angle_gamma 90.00
_cell_formula_units_Z 2
_cell_length_a 14.9156(7)
_cell_length_b 15.0624(8)
_cell_length_c 28.7668(11)
_cell_measurement_temperature 293(2)
_cell_volume 5729.5(5)
_computing_molecular_graphics 'Olex2 (Dolomanov et al., 2009)'
_computing_publication_material 'Olex2 (Dolomanov et al., 2009)'
_computing_structure_refinement 'SHELXL-97 (Sheldrick, 1997)'
_computing_structure_solution 'SHELXS-97 (Sheldrick, 1990)'
_diffrn_ambient_temperature 293(2)
_diffrn_measured_fraction_theta_full 0.986
_diffrn_measured_fraction_theta_max 0.986
_diffrn_radiation_monochromator graphite
_diffrn_radiation_type MoK\a
_diffrn_radiation_wavelength 0.71000
_diffrn_reflns_av_R_equivalents 0.0452
_diffrn_reflns_av_unetI/netI 0.0753
_diffrn_reflns_limit_h_max 17
_diffrn_reflns_limit_h_min -17
_diffrn_reflns_limit_k_max 12
_diffrn_reflns_limit_k_min -17
_diffrn_reflns_limit_l_max 28
_diffrn_reflns_limit_l_min -34
_diffrn_reflns_number 20600
_diffrn_reflns_theta_full 25.09
_diffrn_reflns_theta_max 25.09
_diffrn_reflns_theta_min 1.57
_diffrn_source 'fine-focus sealed tube'
_exptl_absorpt_coefficient_mu 0.599
_exptl_crystal_colour red
_exptl_crystal_density_diffrn 1.023
_exptl_crystal_density_method 'not measured'
_exptl_crystal_description block
_exptl_crystal_F_000 1820
_platon_squeeze_details
;
;
_refine_diff_density_max 1.351
_refine_diff_density_min -1.391
_refine_diff_density_rms 0.104
_refine_ls_extinction_method none
_refine_ls_goodness_of_fit_ref 1.077
_refine_ls_hydrogen_treatment mixed
_refine_ls_matrix_type full
_refine_ls_number_parameters 500
_refine_ls_number_reflns 10078
_refine_ls_number_restraints 476
_refine_ls_restrained_S_all 1.087
_refine_ls_R_factor_all 0.1136
_refine_ls_R_factor_gt 0.0680
_refine_ls_shift/su_max 0.002
_refine_ls_shift/su_mean 0.000
_refine_ls_structure_factor_coef Fsqd
_refine_ls_weighting_details 'calc w=1/[\s^2^(Fo^2^)+(0.0940P)^2^+0.0000P] where P=(Fo^2^+2Fc^2^)/3'
_refine_ls_weighting_scheme calc
_refine_ls_wR_factor_gt 0.1782
_refine_ls_wR_factor_ref 0.1953
_reflns_number_gt 5633
_reflns_number_total 10078
_reflns_threshold_expression >2sigma(I)
_cod_data_source_file ic501801f_si_002.cif
_cod_data_source_block 548
_cod_depositor_comments 'Adding full bibliography for 4341277--4341278.cif.'
_cod_database_code 4341278
_olex2_refinement_description
;
1. Others
 Fixed Uiso: H7A(0.095) H7B(0.095) H7C(0.095) H8A(0.094) H8B(0.094) H8C(0.094)
 H10A(0.112) H10B(0.112) H10C(0.112) H11A(0.105) H11B(0.105) H11C(0.105)
 H18A(0.115) H18B(0.115) H18C(0.115) H19A(0.155) H19B(0.155) H19C(0.155)
 H21A(0.133) H21B(0.133) H21C(0.133) H22A(0.113) H22B(0.113) H22C(0.113)
 H29A(0.114) H29B(0.114) H29C(0.114) H30A(0.11) H30B(0.11) H30C(0.11)
 H32A(0.098) H32B(0.098) H32C(0.098) H33A(0.087) H33B(0.087) H33C(0.087)
 H35A(0.179) H35B(0.179) H35C(0.179) H36A(0.185) H36B(0.185) H36C(0.185)
 H37A(0.196) H37B(0.196) H37C(0.196) H39A(0.164) H39B(0.164) H39C(0.164)
 H40A(0.203) H40B(0.203) H40C(0.203) H41A(0.169) H41B(0.169) H41C(0.169)
 Fixed X: Cd1(0.5) H7A(0.4249) H7B(0.4582) H7C(0.535) H8A(0.3379) H8B(0.353)
 H8C(0.4151) H10A(0.5838) H10B(0.682) H10C(0.5843) H11A(0.7532) H11B(0.6615)
 H11C(0.7023) H18A(0.7448) H18B(0.7747) H18C(0.6794) H19A(0.9263) H19B(1.0312)
 H19C(0.9535) H21A(0.9916) H21B(1.0753) H21C(0.994) H22A(0.8099) H22B(0.8163)
 H22C(0.7173) H29A(0.6967) H29B(0.7142) H29C(0.7768) H30A(0.6189) H30B(0.7045)
 H30C(0.6016) H32A(0.3998) H32B(0.3263) H32C(0.3525) H33A(0.4565) H33B(0.5079)
 H33C(0.3989) H35A(1.2235) H35B(1.3229) H35C(1.2379) H36A(1.4832) H36B(1.3844)
 H36C(1.473) H37A(1.3924) H37B(1.4862) H37C(1.4844) H39A(0.7015) H39B(0.8127)
 H39C(0.7229) H40A(0.8848) H40B(0.8093) H40C(0.9009) H41A(0.7127) H41B(0.8258)
 H41C(0.7997)
 Fixed Y: Cd1(1) H7A(0.7945) H7B(0.8879) H7C(0.8289) H8A(0.8689) H8B(0.8859)
 H8C(0.941) H10A(0.6174) H10B(0.6755) H10C(0.7137) H11A(0.6246) H11B(0.5598)
 H11C(0.581) H18A(0.517) H18B(0.4684) H18C(0.5303) H19A(0.4888) H19B(0.514)
 H19C(0.4578) H21A(0.8289) H21B(0.7972) H21C(0.8665) H22A(0.8458) H22B(0.8829)
 H22C(0.836) H29A(0.8316) H29B(0.8096) H29C(0.7599) H30A(0.7959) H30B(0.7239)
 H30C(0.7065) H32A(0.4735) H32B(0.5502) H32C(0.5355) H33A(0.5103) H33B(0.5827)
 H33C(0.5986) H35A(0.7453) H35B(0.7675) H35C(0.8394) H36A(0.9392) H36B(0.9063)
 H36C(0.8396) H37A(0.9185) H37B(0.9524) H37C(0.8551) H39A(0.9414) H39B(0.9133)
 H39C(0.8489) H40A(0.8151) H40B(0.7823) H40C(0.8432) H41A(0.9573) H41B(0.9315)
 H41C(1.0218)
 Fixed Z: Cd1(0.5) H7A(0.7193) H7B(0.7087) H7C(0.7549) H8A(0.6243) H8B(0.5746)
 H8C(0.6259) H10A(0.5641) H10B(0.5905) H10C(0.5436) H11A(0.6798) H11B(0.6515)
 H11C(0.7112) H18A(0.8473) H18B(0.8083) H18C(0.7867) H19A(0.8945) H19B(0.8979)
 H19C(0.8505) H21A(0.7826) H21B(0.8376) H21C(0.834) H22A(0.7352) H22B(0.7875)
 H22C(0.7466) H29A(0.8802) H29B(0.8317) H29C(0.885) H30A(0.9296) H30B(0.9515)
 H30C(0.9523) H32A(0.7928) H32B(0.7606) H32C(0.8194) H33A(0.7278) H33B(0.7089)
 H33C(0.7025) H35A(0.8021) H35B(0.7987) H35C(0.7832) H36A(0.8534) H36B(0.8049)
 H36C(0.8358) H37A(0.9404) H37B(0.9348) H37C(0.9536) H39A(0.6266) H39B(0.6415)
 H39C(0.6088) H40A(0.5515) H40B(0.5717) H40C(0.6073) H41A(0.4698) H41B(0.4879)
 H41C(0.5058)
;
_olex2_submission_special_instructions 'No special instructions were received'

loop_
_space_group_symop_id
_space_group_symop_operation_xyz
1 'x, y, z'
2 '-x, y+1/2, -z+1/2'
3 '-x, -y, -z'
4 'x, -y-1/2, z-1/2'

loop_
_atom_site_label
_atom_site_type_symbol
_atom_site_fract_x
_atom_site_fract_y
_atom_site_fract_z
_atom_site_U_iso_or_equiv
_atom_site_adp_type
_atom_site_occupancy
_atom_site_symmetry_multiplicity
_atom_site_calc_flag
_atom_site_refinement_flags
Cd1 Cd 0.5000 1.0000 0.5000 0.0494(2) Uani 1 2 d SU
Cd2 Cd 1.29345(4) 0.66412(4) 0.930248(18) 0.05626(18) Uani 1 1 d U
O1 O 1.1423(4) 0.6243(5) 0.8538(2) 0.0833(15) Uani 1 1 d U
O2 O 1.1340(4) 0.6756(5) 0.9233(2) 0.0774(13) Uani 1 1 d U
O3 O 0.5065(5) 0.8593(4) 0.5266(2) 0.0733(14) Uani 1 1 d U
O4 O 0.3658(5) 0.7853(4) 0.5109(2) 0.0777(15) Uani 1 1 d U
O5 O 0.5139(4) 0.5444(4) 0.93104(19) 0.0649(13) Uani 1 1 d U
O6 O 0.3940(4) 0.6487(4) 0.8936(2) 0.0743(15) Uani 1 1 d U
O7 O 1.2808(5) 0.8067(5) 0.8949(3) 0.0915(15) Uani 1 1 d U
O8 O 0.6773(4) 1.0154(4) 0.5420(2) 0.0740(12) Uani 1 1 d U
N1 N 1.3938(9) 0.8693(8) 0.8727(5) 0.122(3) Uani 1 1 d U
N2 N 0.7852(9) 0.9139(8) 0.5481(5) 0.131(3) Uani 1 1 d U
C1 C 0.5907(5) 0.7193(5) 0.7008(3) 0.0512(12) Uani 1 1 d U
C2 C 0.6182(5) 0.6824(5) 0.6640(3) 0.0563(14) Uani 1 1 d U
C3 C 0.5752(6) 0.7132(5) 0.6126(3) 0.0581(14) Uani 1 1 d U
C4 C 0.5005(6) 0.7789(5) 0.5965(3) 0.0556(12) Uani 1 1 d U
C5 C 0.4679(5) 0.8154(5) 0.6307(3) 0.0562(14) Uani 1 1 d U
C6 C 0.5150(5) 0.7860(5) 0.6831(3) 0.0508(13) Uani 1 1 d U
C7 C 0.4800(6) 0.8282(6) 0.7199(3) 0.0632(17) Uani 1 1 d U
H7A H 0.4249 0.7945 0.7193 0.095 Uiso 1 1 calc R
H7B H 0.4582 0.8879 0.7087 0.095 Uiso 1 1 calc R
H7C H 0.5350 0.8289 0.7549 0.095 Uiso 1 1 calc R
C8 C 0.3861(6) 0.8839(6) 0.6122(3) 0.0628(17) Uani 1 1 d U
H8A H 0.3379 0.8689 0.6243 0.094 Uiso 1 1 calc R
H8B H 0.3530 0.8859 0.5746 0.094 Uiso 1 1 calc R
H8C H 0.4151 0.9410 0.6259 0.094 Uiso 1 1 calc R
C9 C 0.4535(6) 0.8098(5) 0.5409(3) 0.0644(13) Uani 1 1 d U
C10 C 0.6095(7) 0.6766(6) 0.5742(3) 0.075(2) Uani 1 1 d U
H10A H 0.5838 0.6174 0.5641 0.112 Uiso 1 1 calc R
H10B H 0.6820 0.6755 0.5905 0.112 Uiso 1 1 calc R
H10C H 0.5843 0.7137 0.5436 0.112 Uiso 1 1 calc R
C11 C 0.6904(6) 0.6049(6) 0.6779(3) 0.0700(19) Uani 1 1 d U
H11A H 0.7532 0.6246 0.6798 0.105 Uiso 1 1 calc R
H11B H 0.6615 0.5598 0.6515 0.105 Uiso 1 1 calc R
H11C H 0.7023 0.5810 0.7112 0.105 Uiso 1 1 calc R
C12 C 0.7673(6) 0.6789(5) 0.7886(3) 0.0598(14) Uani 1 1 d U
C13 C 0.8308(6) 0.7471(6) 0.7885(3) 0.0644(17) Uani 1 1 d U
C14 C 0.9377(6) 0.7400(6) 0.8175(3) 0.0719(19) Uani 1 1 d U
C15 C 0.9788(6) 0.6610(6) 0.8443(3) 0.0740(17) Uani 1 1 d U
C16 C 0.9148(6) 0.5904(6) 0.8439(4) 0.078(2) Uani 1 1 d U
C17 C 0.8116(6) 0.5997(6) 0.8165(3) 0.0686(18) Uani 1 1 d U
C18 C 0.7468(7) 0.5218(6) 0.8145(4) 0.077(2) Uani 1 1 d U
H18A H 0.7448 0.5170 0.8473 0.115 Uiso 1 1 calc R
H18B H 0.7747 0.4684 0.8083 0.115 Uiso 1 1 calc R
H18C H 0.6794 0.5303 0.7867 0.115 Uiso 1 1 calc R
C19 C 0.9608(7) 0.5048(7) 0.8746(5) 0.103(3) Uani 1 1 d U
H19A H 0.9263 0.4888 0.8945 0.155 Uiso 1 1 calc R
H19B H 1.0312 0.5140 0.8979 0.155 Uiso 1 1 calc R
H19C H 0.9535 0.4578 0.8505 0.155 Uiso 1 1 calc R
C20 C 1.0920(6) 0.6541(7) 0.8752(3) 0.0802(13) Uani 1 1 d U
C21 C 1.0059(6) 0.8150(7) 0.8180(4) 0.089(3) Uani 1 1 d U
H21A H 0.9916 0.8289 0.7826 0.133 Uiso 1 1 calc R
H21B H 1.0753 0.7972 0.8376 0.133 Uiso 1 1 calc R
H21C H 0.9940 0.8665 0.8340 0.133 Uiso 1 1 calc R
C22 C 0.7898(6) 0.8362(6) 0.7620(3) 0.075(2) Uani 1 1 d U
H22A H 0.8099 0.8458 0.7352 0.113 Uiso 1 1 calc R
H22B H 0.8163 0.8829 0.7875 0.113 Uiso 1 1 calc R
H22C H 0.7173 0.8360 0.7466 0.113 Uiso 1 1 calc R
C23 C 0.5919(5) 0.6737(5) 0.7947(3) 0.0544(12) Uani 1 1 d U
C24 C 0.5092(5) 0.6162(5) 0.7785(2) 0.0504(12) Uani 1 1 d U
C25 C 0.4672(5) 0.5954(5) 0.8112(3) 0.0543(14) Uani 1 1 d U
C26 C 0.5106(6) 0.6315(5) 0.8620(3) 0.0561(12) Uani 1 1 d U
C27 C 0.5902(6) 0.6912(5) 0.8787(3) 0.0598(15) Uani 1 1 d U
C28 C 0.6316(6) 0.7141(5) 0.8452(3) 0.0576(14) Uani 1 1 d U
C29 C 0.7122(7) 0.7853(6) 0.8621(3) 0.076(2) Uani 1 1 d U
H29A H 0.6967 0.8316 0.8802 0.114 Uiso 1 1 calc R
H29B H 0.7142 0.8096 0.8317 0.114 Uiso 1 1 calc R
H29C H 0.7768 0.7599 0.8850 0.114 Uiso 1 1 calc R
C30 C 0.6327(7) 0.7333(6) 0.9331(3) 0.074(2) Uani 1 1 d U
H30A H 0.6189 0.7959 0.9296 0.110 Uiso 1 1 calc R
H30B H 0.7045 0.7239 0.9515 0.110 Uiso 1 1 calc R
H30C H 0.6016 0.7065 0.9523 0.110 Uiso 1 1 calc R
C31 C 0.4698(6) 0.6062(6) 0.8989(3) 0.0596(13) Uani 1 1 d U
C32 C 0.3783(6) 0.5330(6) 0.7945(3) 0.0654(18) Uani 1 1 d U
H32A H 0.3998 0.4735 0.7928 0.098 Uiso 1 1 calc R
H32B H 0.3263 0.5502 0.7606 0.098 Uiso 1 1 calc R
H32C H 0.3525 0.5355 0.8194 0.098 Uiso 1 1 calc R
C33 C 0.4639(6) 0.5730(5) 0.7244(3) 0.0582(16) Uani 1 1 d U
H33A H 0.4565 0.5103 0.7278 0.087 Uiso 1 1 calc R
H33B H 0.5079 0.5827 0.7089 0.087 Uiso 1 1 calc R
H33C H 0.3989 0.5986 0.7025 0.087 Uiso 1 1 calc R
C34 C 1.3208(10) 0.8244(8) 0.8635(4) 0.108(3) Uani 1 1 d DU
C35 C 1.2717(9) 0.7910(9) 0.8065(4) 0.119(3) Uani 1 1 d DU
H35A H 1.2235 0.7453 0.8021 0.179 Uiso 1 1 calc R
H35B H 1.3229 0.7675 0.7987 0.179 Uiso 1 1 calc R
H35C H 1.2379 0.8394 0.7832 0.179 Uiso 1 1 calc R
C36 C 1.4372(10) 0.8903(9) 0.8389(5) 0.123(3) Uani 1 1 d U
H36A H 1.4832 0.9392 0.8534 0.185 Uiso 1 1 calc R
H36B H 1.3844 0.9063 0.8049 0.185 Uiso 1 1 calc R
H36C H 1.4730 0.8396 0.8358 0.185 Uiso 1 1 calc R
C37 C 1.4441(10) 0.9020(9) 0.9310(5) 0.131(4) Uani 1 1 d U
H37A H 1.3924 0.9185 0.9404 0.196 Uiso 1 1 calc R
H37B H 1.4862 0.9524 0.9348 0.196 Uiso 1 1 calc R
H37C H 1.4844 0.8551 0.9536 0.196 Uiso 1 1 calc R
C38 C 0.7325(7) 0.9547(8) 0.5606(4) 0.093(2) Uani 1 1 d U
C39 C 0.7435(8) 0.9099(8) 0.6150(4) 0.109(3) Uani 1 1 d U
H39A H 0.7015 0.9414 0.6266 0.164 Uiso 1 1 calc R
H39B H 0.8127 0.9133 0.6415 0.164 Uiso 1 1 calc R
H39C H 0.7229 0.8489 0.6088 0.164 Uiso 1 1 calc R
C40 C 0.8513(9) 0.8308(9) 0.5719(5) 0.136(4) Uani 1 1 d U
H40A H 0.8848 0.8151 0.5515 0.203 Uiso 1 1 calc R
H40B H 0.8093 0.7823 0.5717 0.203 Uiso 1 1 calc R
H40C H 0.9009 0.8432 0.6073 0.203 Uiso 1 1 calc R
C41 C 0.7804(9) 0.9607(9) 0.4980(5) 0.113(3) Uani 1 1 d U
H41A H 0.7127 0.9573 0.4698 0.169 Uiso 1 1 calc R
H41B H 0.8258 0.9315 0.4879 0.169 Uiso 1 1 calc R
H41C H 0.7997 1.0218 0.5058 0.169 Uiso 1 1 calc R
B1 B 0.6482(6) 0.6920(6) 0.7601(3) 0.0557(12) Uani 1 1 d U

loop_
_atom_site_aniso_label
_atom_site_aniso_U_11
_atom_site_aniso_U_22
_atom_site_aniso_U_33
_atom_site_aniso_U_23
_atom_site_aniso_U_13
_atom_site_aniso_U_12
Cd1 0.0570(4) 0.0593(4) 0.0289(3) -0.0049(3) 0.0174(3) -0.0093(4)
Cd2 0.0508(3) 0.0720(4) 0.0369(2) 0.0005(2) 0.0126(2) 0.0097(3)
O1 0.0506(18) 0.114(4) 0.062(2) -0.017(3) 0.0066(13) 0.008(2)
O2 0.0502(14) 0.107(4) 0.063(2) -0.001(3) 0.0160(16) 0.011(2)
O3 0.095(3) 0.0697(18) 0.060(3) 0.013(2) 0.039(3) -0.005(2)
O4 0.084(3) 0.082(4) 0.049(2) 0.011(3) 0.0157(19) -0.010(3)
O5 0.078(3) 0.075(3) 0.046(3) 0.0088(19) 0.032(2) 0.012(2)
O6 0.077(3) 0.096(4) 0.053(3) 0.015(3) 0.033(2) 0.023(3)
O7 0.094(3) 0.077(2) 0.097(4) 0.019(2) 0.039(3) 0.015(2)
O8 0.0578(11) 0.092(3) 0.061(3) -0.007(2) 0.018(2) -0.0090(17)
N1 0.135(6) 0.118(6) 0.126(5) 0.015(5) 0.071(4) -0.006(4)
N2 0.116(6) 0.115(6) 0.146(6) 0.005(4) 0.047(5) 0.030(4)
C1 0.047(3) 0.057(3) 0.0483(17) 0.0059(19) 0.0204(17) -0.003(2)
C2 0.052(3) 0.064(4) 0.0507(18) 0.003(2) 0.022(2) -0.001(2)
C3 0.068(4) 0.056(4) 0.050(2) 0.000(2) 0.027(3) -0.005(2)
C4 0.059(3) 0.057(4) 0.0476(17) 0.0045(18) 0.0222(17) -0.008(2)
C5 0.051(3) 0.066(4) 0.0457(19) 0.007(2) 0.017(2) -0.001(2)
C6 0.050(3) 0.054(3) 0.0481(19) 0.008(2) 0.022(2) -0.003(2)
C7 0.065(4) 0.073(4) 0.054(3) 0.011(3) 0.029(3) 0.012(3)
C8 0.057(4) 0.076(4) 0.054(3) 0.019(3) 0.024(3) 0.007(3)
C9 0.077(3) 0.064(3) 0.0496(18) 0.007(2) 0.0272(17) -0.005(2)
C10 0.099(5) 0.071(5) 0.059(3) -0.004(3) 0.041(4) 0.004(3)
C11 0.073(5) 0.071(4) 0.063(4) 0.003(3) 0.029(3) 0.013(3)
C12 0.0561(16) 0.064(3) 0.051(3) 0.005(3) 0.0171(18) 0.0043(15)
C13 0.0534(15) 0.072(3) 0.062(4) 0.015(3) 0.022(3) 0.0076(19)
C14 0.0538(15) 0.080(3) 0.068(4) 0.010(3) 0.017(3) 0.005(2)
C15 0.0513(8) 0.077(3) 0.073(4) 0.004(3) 0.0111(17) 0.0092(15)
C16 0.0606(13) 0.073(4) 0.081(5) 0.011(4) 0.017(3) 0.0118(19)
C17 0.0588(13) 0.068(3) 0.063(4) 0.011(3) 0.014(3) 0.0048(17)
C18 0.071(3) 0.067(3) 0.078(5) 0.014(4) 0.022(4) 0.003(3)
C19 0.071(4) 0.085(4) 0.122(7) 0.030(5) 0.018(4) 0.019(3)
C20 0.0510(7) 0.108(4) 0.063(3) -0.001(3) 0.0105(13) 0.0143(15)
C21 0.056(3) 0.099(5) 0.091(6) 0.021(5) 0.017(4) -0.003(3)
C22 0.061(3) 0.072(3) 0.076(5) 0.020(4) 0.017(3) 0.002(2)
C23 0.059(3) 0.056(4) 0.0418(19) 0.0046(19) 0.018(2) 0.001(2)
C24 0.050(3) 0.055(4) 0.039(2) 0.005(2) 0.015(2) 0.007(2)
C25 0.053(3) 0.064(4) 0.041(2) 0.003(2) 0.017(2) 0.003(2)
C26 0.060(3) 0.062(4) 0.0399(19) 0.0050(18) 0.018(2) 0.006(2)
C27 0.068(4) 0.063(4) 0.038(2) 0.003(2) 0.016(2) 0.000(2)
C28 0.059(3) 0.061(4) 0.042(2) 0.003(2) 0.014(2) 0.000(2)
C29 0.082(5) 0.075(5) 0.065(4) -0.012(3) 0.029(3) -0.019(3)
C30 0.085(5) 0.081(5) 0.041(3) -0.005(3) 0.018(3) -0.004(3)
C31 0.065(3) 0.068(4) 0.043(2) 0.001(2) 0.022(3) 0.006(2)
C32 0.064(4) 0.076(5) 0.056(3) -0.005(3) 0.028(3) -0.008(3)
C33 0.063(4) 0.065(4) 0.043(2) -0.001(2) 0.022(3) -0.005(3)
C34 0.123(5) 0.095(5) 0.105(4) 0.033(3) 0.052(4) 0.008(4)
C35 0.124(6) 0.131(7) 0.109(4) 0.018(5) 0.059(5) 0.011(5)
C36 0.126(7) 0.115(7) 0.144(6) 0.051(6) 0.075(5) 0.027(5)
C37 0.137(7) 0.119(7) 0.124(5) 0.012(6) 0.050(5) 0.004(6)
C38 0.0568(17) 0.092(5) 0.104(5) -0.003(3) 0.014(3) -0.010(3)
C39 0.091(6) 0.090(6) 0.098(5) 0.012(4) 0.003(4) 0.000(5)
C40 0.104(7) 0.095(6) 0.155(7) -0.021(5) 0.014(5) 0.012(4)
C41 0.093(6) 0.114(6) 0.120(6) -0.027(4) 0.039(5) 0.011(5)
B1 0.0563(16) 0.057(4) 0.0489(16) 0.006(2) 0.0202(16) 0.0029(18)

loop_
_atom_type_symbol
_atom_type_description
_atom_type_scat_dispersion_real
_atom_type_scat_dispersion_imag
_atom_type_scat_source
C C 0.0033 0.0016 'International Tables Vol C Tables 4.2.6.8 and 6.1.1.4'
H H 0.0000 0.0000 'International Tables Vol C Tables 4.2.6.8 and 6.1.1.4'
B B 0.0013 0.0007 'International Tables Vol C Tables 4.2.6.8 and 6.1.1.4'
Cd Cd -0.8075 1.2024 'International Tables Vol C Tables 4.2.6.8 and 6.1.1.4'
N N 0.0061 0.0033 'International Tables Vol C Tables 4.2.6.8 and 6.1.1.4'
O O 0.0106 0.0060 'International Tables Vol C Tables 4.2.6.8 and 6.1.1.4'

loop_
_geom_angle_atom_site_label_1
_geom_angle_atom_site_label_2
_geom_angle_atom_site_label_3
_geom_angle
_geom_angle_site_symmetry_1
_geom_angle_site_symmetry_3
O3 Cd1 O3 180.0(3) . 3_676
O3 Cd1 O8 93.3(2) 3_676 3_676
O3 Cd1 O8 86.7(2) . 3_676
O3 Cd1 O8 93.3(2) . .
O3 Cd1 O8 86.7(2) 3_676 .
O5 Cd1 O3 90.8(2) 2_656 3_676
O5 Cd1 O3 90.8(2) 4_575 .
O5 Cd1 O3 89.2(2) 2_656 .
O5 Cd1 O3 89.2(2) 4_575 3_676
O5 Cd1 O5 180.000(2) 4_575 2_656
O5 Cd1 O8 93.4(2) 2_656 .
O5 Cd1 O8 86.6(2) 2_656 3_676
O5 Cd1 O8 93.4(2) 4_575 3_676
O5 Cd1 O8 86.6(2) 4_575 .
O8 Cd1 O8 180.000(1) 3_676 .
O1 Cd2 C20 28.0(2) . .
O2 Cd2 O1 56.0(2) . .
O2 Cd2 O7 91.2(2) . .
O2 Cd2 O8 97.1(2) . 2_746
O2 Cd2 C20 28.2(2) . .
O4 Cd2 O1 148.8(2) 4_676 .
O4 Cd2 O2 92.8(2) 4_676 .
O4 Cd2 O6 115.5(2) 4_676 1_655
O4 Cd2 O7 92.4(3) 4_676 .
O4 Cd2 O8 92.8(2) 4_676 2_746
O4 Cd2 C20 120.9(3) 4_676 .
O6 Cd2 O1 95.4(2) 1_655 .
O6 Cd2 O2 150.4(2) 1_655 .
O6 Cd2 O7 80.0(2) 1_655 .
O6 Cd2 O8 90.1(2) 1_655 2_746
O6 Cd2 C20 122.5(3) 1_655 .
O7 Cd2 O1 88.8(2) . .
O7 Cd2 O8 170.0(2) . 2_746
O7 Cd2 C20 87.3(3) . .
O8 Cd2 O1 91.2(2) 2_746 .
O8 Cd2 C20 97.4(3) 2_746 .
C20 O1 Cd2 88.9(5) . .
C20 O2 Cd2 92.6(5) . .
C9 O3 Cd1 136.3(6) . .
C9 O4 Cd2 118.3(5) . 4_475
C31 O5 Cd1 130.7(5) . 2_646
C31 O6 Cd2 140.6(5) . 1_455
C34 O7 Cd2 120.7(7) . .
Cd2 O8 Cd1 104.8(2) 2_756 .
C38 O8 Cd1 122.5(7) . .
C38 O8 Cd2 127.1(6) . 2_756
C34 N1 C36 128.5(13) . .
C34 N1 C37 110.4(11) . .
C36 N1 C37 121.0(12) . .
C38 N2 C40 131.8(14) . .
C38 N2 C41 107.0(11) . .
C40 N2 C41 121.2(11) . .
C2 C1 C6 118.0(6) . .
C2 C1 B1 120.6(7) . .
C6 C1 B1 121.3(7) . .
C1 C2 C11 121.6(6) . .
C3 C2 C1 121.0(7) . .
C3 C2 C11 117.4(7) . .
C2 C3 C4 119.3(7) . .
C2 C3 C10 120.5(7) . .
C4 C3 C10 120.1(7) . .
C3 C4 C9 118.7(7) . .
C5 C4 C3 122.0(7) . .
C5 C4 C9 119.3(7) . .
C4 C5 C6 117.8(7) . .
C4 C5 C8 120.9(6) . .
C6 C5 C8 121.3(7) . .
C1 C6 C7 121.4(6) . .
C5 C6 C1 121.8(7) . .
C5 C6 C7 116.8(7) . .
C6 C7 H7A 109.5 . .
C6 C7 H7B 109.5 . .
C6 C7 H7C 109.5 . .
H7A C7 H7B 109.5 . .
H7A C7 H7C 109.5 . .
H7B C7 H7C 109.5 . .
C5 C8 H8A 109.5 . .
C5 C8 H8B 109.5 . .
C5 C8 H8C 109.5 . .
H8A C8 H8B 109.5 . .
H8A C8 H8C 109.5 . .
H8B C8 H8C 109.5 . .
O3 C9 C4 118.0(7) . .
O4 C9 O3 123.8(7) . .
O4 C9 C4 118.1(7) . .
C3 C10 H10A 109.5 . .
C3 C10 H10B 109.5 . .
C3 C10 H10C 109.5 . .
H10A C10 H10B 109.5 . .
H10A C10 H10C 109.5 . .
H10B C10 H10C 109.5 . .
C2 C11 H11A 109.5 . .
C2 C11 H11B 109.5 . .
C2 C11 H11C 109.5 . .
H11A C11 H11B 109.5 . .
H11A C11 H11C 109.5 . .
H11B C11 H11C 109.5 . .
C13 C12 C17 118.8(7) . .
C13 C12 B1 120.3(7) . .
C17 C12 B1 120.9(7) . .
C12 C13 C14 121.4(7) . .
C12 C13 C22 122.2(7) . .
C14 C13 C22 116.2(7) . .
C13 C14 C21 121.0(8) . .
C15 C14 C13 118.3(8) . .
C15 C14 C21 120.6(8) . .
C14 C15 C16 120.7(7) . .
C14 C15 C20 118.1(9) . .
C16 C15 C20 121.1(8) . .
C15 C16 C19 120.3(8) . .
C17 C16 C15 119.7(8) . .
C17 C16 C19 120.0(9) . .
C12 C17 C18 120.8(7) . .
C16 C17 C12 121.0(8) . .
C16 C17 C18 118.2(8) . .
C17 C18 H18A 109.5 . .
C17 C18 H18B 109.5 . .
C17 C18 H18C 109.5 . .
H18A C18 H18B 109.5 . .
H18A C18 H18C 109.5 . .
H18B C18 H18C 109.5 . .
C16 C19 H19A 109.5 . .
C16 C19 H19B 109.5 . .
C16 C19 H19C 109.5 . .
H19A C19 H19B 109.5 . .
H19A C19 H19C 109.5 . .
H19B C19 H19C 109.5 . .
O1 C20 Cd2 63.1(4) . .
O1 C20 O2 121.4(7) . .
O1 C20 C15 119.8(8) . .
O2 C20 Cd2 59.1(4) . .
O2 C20 C15 118.7(8) . .
C15 C20 Cd2 172.8(7) . .
C14 C21 H21A 109.5 . .
C14 C21 H21B 109.5 . .
C14 C21 H21C 109.5 . .
H21A C21 H21B 109.5 . .
H21A C21 H21C 109.5 . .
H21B C21 H21C 109.5 . .
C13 C22 H22A 109.5 . .
C13 C22 H22B 109.5 . .
C13 C22 H22C 109.5 . .
H22A C22 H22B 109.5 . .
H22A C22 H22C 109.5 . .
H22B C22 H22C 109.5 . .
C24 C23 C28 119.3(7) . .
C24 C23 B1 122.4(6) . .
C28 C23 B1 118.2(7) . .
C23 C24 C33 120.6(6) . .
C25 C24 C23 121.3(6) . .
C25 C24 C33 118.0(7) . .
C24 C25 C26 118.8(7) . .
C24 C25 C32 122.0(7) . .
C26 C25 C32 119.2(7) . .
C25 C26 C31 119.8(7) . .
C27 C26 C25 121.4(7) . .
C27 C26 C31 118.8(7) . .
C26 C27 C28 119.9(7) . .
C26 C27 C30 120.5(7) . .
C28 C27 C30 119.6(7) . .
C23 C28 C29 121.5(7) . .
C27 C28 C23 119.1(7) . .
C27 C28 C29 119.3(7) . .
C28 C29 H29A 109.5 . .
C28 C29 H29B 109.5 . .
C28 C29 H29C 109.5 . .
H29A C29 H29B 109.5 . .
H29A C29 H29C 109.5 . .
H29B C29 H29C 109.5 . .
C27 C30 H30A 109.5 . .
C27 C30 H30B 109.5 . .
C27 C30 H30C 109.5 . .
H30A C30 H30B 109.5 . .
H30A C30 H30C 109.5 . .
H30B C30 H30C 109.5 . .
O5 C31 C26 117.5(7) . .
O6 C31 O5 127.4(7) . .
O6 C31 C26 115.1(7) . .
C25 C32 H32A 109.5 . .
C25 C32 H32B 109.5 . .
C25 C32 H32C 109.5 . .
H32A C32 H32B 109.5 . .
H32A C32 H32C 109.5 . .
H32B C32 H32C 109.5 . .
C24 C33 H33A 109.5 . .
C24 C33 H33B 109.5 . .
C24 C33 H33C 109.5 . .
H33A C33 H33B 109.5 . .
H33A C33 H33C 109.5 . .
H33B C33 H33C 109.5 . .
O7 C34 C35 121.4(11) . .
N1 C34 O7 127.7(12) . .
N1 C34 C35 110.8(12) . .
C34 C35 H35A 109.5 . .
C34 C35 H35B 109.5 . .
C34 C35 H35C 109.5 . .
H35A C35 H35B 109.5 . .
H35A C35 H35C 109.5 . .
H35B C35 H35C 109.5 . .
N1 C36 H36A 109.5 . .
N1 C36 H36B 109.5 . .
N1 C36 H36C 109.5 . .
H36A C36 H36B 109.5 . .
H36A C36 H36C 109.5 . .
H36B C36 H36C 109.5 . .
N1 C37 H37A 109.5 . .
N1 C37 H37B 109.5 . .
N1 C37 H37C 109.5 . .
H37A C37 H37B 109.5 . .
H37A C37 H37C 109.5 . .
H37B C37 H37C 109.5 . .
O8 C38 C39 119.5(11) . .
N2 C38 O8 133.6(14) . .
N2 C38 C39 106.9(11) . .
C38 C39 H39A 109.5 . .
C38 C39 H39B 109.5 . .
C38 C39 H39C 109.5 . .
H39A C39 H39B 109.5 . .
H39A C39 H39C 109.5 . .
H39B C39 H39C 109.5 . .
N2 C40 H40A 109.5 . .
N2 C40 H40B 109.5 . .
N2 C40 H40C 109.5 . .
H40A C40 H40B 109.5 . .
H40A C40 H40C 109.5 . .
H40B C40 H40C 109.5 . .
N2 C41 H41A 109.5 . .
N2 C41 H41B 109.5 . .
N2 C41 H41C 109.5 . .
H41A C41 H41B 109.5 . .
H41A C41 H41C 109.5 . .
H41B C41 H41C 109.5 . .
C1 B1 C12 120.8(7) . .
C1 B1 C23 122.9(7) . .
C12 B1 C23 116.3(6) . .

loop_
_geom_bond_atom_site_label_1
_geom_bond_atom_site_label_2
_geom_bond_distance
_geom_bond_site_symmetry_2
Cd1 O3 2.240(6) .
Cd1 O3 2.240(6) 3_676
Cd1 O5 2.193(5) 4_575
Cd1 O5 2.193(5) 2_656
Cd1 O8 2.356(5) .
Cd1 O8 2.356(5) 3_676
Cd2 O1 2.386(5) .
Cd2 O2 2.299(5) .
Cd2 O4 2.193(5) 4_676
Cd2 O6 2.210(6) 1_655
Cd2 O7 2.345(7) .
Cd2 O8 2.350(6) 2_746
Cd2 C20 2.675(8) .
O1 C20 1.255(11) .
O2 C20 1.267(10) .
O3 C9 1.283(10) .
O4 Cd2 2.193(5) 4_475
O4 C9 1.244(10) .
O5 Cd1 2.193(5) 2_646
O5 C31 1.261(9) .
O6 Cd2 2.210(6) 1_455
O6 C31 1.245(9) .
O7 C34 1.320(13) .
O8 Cd2 2.350(6) 2_756
O8 C38 1.180(12) .
N1 C34 1.203(15) .
N1 C36 1.430(15) .
N1 C37 1.567(16) .
N2 C38 1.178(15) .
N2 C40 1.544(15) .
N2 C41 1.575(16) .
C1 C2 1.413(10) .
C1 C6 1.418(10) .
C1 B1 1.569(10) .
C2 C3 1.393(10) .
C2 C11 1.512(11) .
C3 C4 1.400(11) .
C3 C10 1.519(11) .
C4 C5 1.396(11) .
C4 C9 1.495(10) .
C5 C6 1.408(9) .
C5 C8 1.494(11) .
C6 C7 1.518(10) .
C7 H7A 0.9600 .
C7 H7B 0.9600 .
C7 H7C 0.9600 .
C8 H8A 0.9600 .
C8 H8B 0.9600 .
C8 H8C 0.9600 .
C10 H10A 0.9600 .
C10 H10B 0.9600 .
C10 H10C 0.9600 .
C11 H11A 0.9600 .
C11 H11B 0.9600 .
C11 H11C 0.9600 .
C12 C13 1.398(11) .
C12 C17 1.419(11) .
C12 B1 1.588(11) .
C13 C14 1.421(11) .
C13 C22 1.525(11) .
C14 C15 1.396(12) .
C14 C21 1.516(13) .
C15 C16 1.426(13) .
C15 C20 1.504(11) .
C16 C17 1.375(11) .
C16 C19 1.533(12) .
C17 C18 1.504(12) .
C18 H18A 0.9600 .
C18 H18B 0.9600 .
C18 H18C 0.9600 .
C19 H19A 0.9600 .
C19 H19B 0.9600 .
C19 H19C 0.9600 .
C21 H21A 0.9600 .
C21 H21B 0.9600 .
C21 H21C 0.9600 .
C22 H22A 0.9600 .
C22 H22B 0.9600 .
C22 H22C 0.9600 .
C23 C24 1.400(10) .
C23 C28 1.426(10) .
C23 B1 1.596(11) .
C24 C25 1.385(10) .
C24 C33 1.527(9) .
C25 C26 1.404(10) .
C25 C32 1.511(11) .
C26 C27 1.386(11) .
C26 C31 1.498(11) .
C27 C28 1.406(11) .
C27 C30 1.527(10) .
C28 C29 1.514(11) .
C29 H29A 0.9600 .
C29 H29B 0.9600 .
C29 H29C 0.9600 .
C30 H30A 0.9600 .
C30 H30B 0.9600 .
C30 H30C 0.9600 .
C32 H32A 0.9600 .
C32 H32B 0.9600 .
C32 H32C 0.9600 .
C33 H33A 0.9600 .
C33 H33B 0.9600 .
C33 H33C 0.9600 .
C34 C35 1.538(9) .
C35 H35A 0.9600 .
C35 H35B 0.9600 .
C35 H35C 0.9600 .
C36 H36A 0.9600 .
C36 H36B 0.9600 .
C36 H36C 0.9600 .
C37 H37A 0.9600 .
C37 H37B 0.9600 .
C37 H37C 0.9600 .
C38 C39 1.641(16) .
C39 H39A 0.9600 .
C39 H39B 0.9600 .
C39 H39C 0.9600 .
C40 H40A 0.9600 .
C40 H40B 0.9600 .
C40 H40C 0.9600 .
C41 H41A 0.9600 .
C41 H41B 0.9600 .
C41 H41C 0.9600 .

loop_
_geom_torsion_atom_site_label_1
_geom_torsion_atom_site_label_2
_geom_torsion_atom_site_label_3
_geom_torsion_atom_site_label_4
_geom_torsion
_geom_torsion_site_symmetry_1
_geom_torsion_site_symmetry_4
Cd1 O3 C9 O4 67.1(12) . .
Cd1 O3 C9 C4 -113.8(8) . .
Cd1 O5 C31 O6 -13.1(13) 2_646 .
Cd1 O5 C31 C26 168.2(5) 2_646 .
Cd1 O8 C38 N2 106.2(15) . .
Cd1 O8 C38 C39 -72.3(11) . .
Cd2 O1 C20 O2 -10.3(11) . .
Cd2 O1 C20 C15 172.5(9) . .
Cd2 O2 C20 O1 10.7(11) . .
Cd2 O2 C20 C15 -172.1(8) . .
Cd2 O4 C9 O3 -4.0(12) 4_475 .
Cd2 O4 C9 C4 176.9(6) 4_475 .
Cd2 O6 C31 O5 6.3(15) 1_455 .
Cd2 O6 C31 C26 -175.0(6) 1_455 .
Cd2 O7 C34 N1 -109.2(14) . .
Cd2 O7 C34 C35 74.1(13) . .
Cd2 O8 C38 N2 -104.0(16) 2_756 .
Cd2 O8 C38 C39 77.4(11) 2_756 .
O1 Cd2 O2 C20 -5.8(6) . .
O1 Cd2 O7 C34 -87.6(8) . .
O1 Cd2 C20 O2 169.8(11) . .
O1 Cd2 C20 C15 -116(6) . .
O2 Cd2 O1 C20 5.8(6) . .
O2 Cd2 O7 C34 -143.5(8) . .
O2 Cd2 C20 O1 -169.8(11) . .
O2 Cd2 C20 C15 75(5) . .
O3 Cd1 O3 C9 41(100) 3_676 .
O3 Cd1 O8 Cd2 34.2(2) 3_676 2_756
O3 Cd1 O8 Cd2 -145.8(2) . 2_756
O3 Cd1 O8 C38 9.6(9) . .
O3 Cd1 O8 C38 -170.4(9) 3_676 .
O4 Cd2 O1 C20 6.1(9) 4_676 .
O4 Cd2 O2 C20 174.4(6) 4_676 .
O4 Cd2 O7 C34 123.7(8) 4_676 .
O4 Cd2 C20 O1 -176.3(5) 4_676 .
O4 Cd2 C20 O2 -6.5(7) 4_676 .
O4 Cd2 C20 C15 68(5) 4_676 .
O5 Cd1 O3 C9 51.4(7) 2_656 .
O5 Cd1 O3 C9 -128.6(7) 4_575 .
O5 Cd1 O8 Cd2 -56.5(2) 2_656 2_756
O5 Cd1 O8 Cd2 123.5(2) 4_575 2_756
O5 Cd1 O8 C38 -81.0(9) 4_575 .
O5 Cd1 O8 C38 99.0(9) 2_656 .
O6 Cd2 O1 C20 -166.2(6) 1_655 .
O6 Cd2 O2 C20 10.5(9) 1_655 .
O6 Cd2 O7 C34 8.1(8) 1_655 .
O6 Cd2 C20 O1 16.3(7) 1_655 .
O6 Cd2 C20 O2 -173.9(5) 1_655 .
O6 Cd2 C20 C15 -99(5) 1_655 .
O7 Cd2 O1 C20 -86.4(6) . .
O7 Cd2 O2 C20 82.0(6) . .
O7 Cd2 C20 O1 92.6(6) . .
O7 Cd2 C20 O2 -97.6(6) . .
O7 Cd2 C20 C15 -23(5) . .
O8 Cd1 O3 C9 -35.2(7) 3_676 .
O8 Cd1 O3 C9 144.8(7) . .
O8 Cd1 O8 Cd2 -75(4) 3_676 2_756
O8 Cd1 O8 C38 81(79) 3_676 .
O8 Cd2 O1 C20 103.5(6) 2_746 .
O8 Cd2 O2 C20 -92.4(6) 2_746 .
O8 Cd2 O7 C34 2.5(18) 2_746 .
O8 Cd2 C20 O1 -78.6(6) 2_746 .
O8 Cd2 C20 O2 91.2(6) 2_746 .
O8 Cd2 C20 C15 166(5) 2_746 .
C1 C2 C3 C4 -2.8(12) . .
C1 C2 C3 C10 176.6(7) . .
C2 C1 C6 C5 -0.1(11) . .
C2 C1 C6 C7 179.2(7) . .
C2 C1 B1 C12 40.1(11) . .
C2 C1 B1 C23 -138.5(8) . .
C2 C3 C4 C5 0.5(12) . .
C2 C3 C4 C9 -178.7(7) . .
C3 C4 C5 C6 1.9(11) . .
C3 C4 C5 C8 -178.5(7) . .
C3 C4 C9 O3 -73.2(10) . .
C3 C4 C9 O4 106.0(9) . .
C4 C5 C6 C1 -2.1(11) . .
C4 C5 C6 C7 178.6(7) . .
C5 C4 C9 O3 107.6(9) . .
C5 C4 C9 O4 -73.2(10) . .
C6 C1 C2 C3 2.6(11) . .
C6 C1 C2 C11 -173.8(7) . .
C6 C1 B1 C12 -135.4(8) . .
C6 C1 B1 C23 46.0(11) . .
C8 C5 C6 C1 178.3(7) . .
C8 C5 C6 C7 -1.1(11) . .
C9 C4 C5 C6 -178.9(7) . .
C9 C4 C5 C8 0.7(11) . .
C10 C3 C4 C5 -178.9(7) . .
C10 C3 C4 C9 1.9(11) . .
C11 C2 C3 C4 173.8(7) . .
C11 C2 C3 C10 -6.8(11) . .
C12 C13 C14 C15 3.1(14) . .
C12 C13 C14 C21 -178.8(9) . .
C13 C12 C17 C16 1.3(13) . .
C13 C12 C17 C18 -175.4(8) . .
C13 C12 B1 C1 55.1(11) . .
C13 C12 B1 C23 -126.2(8) . .
C13 C14 C15 C16 -1.9(14) . .
C13 C14 C15 C20 -179.6(8) . .
C14 C15 C16 C17 0.5(15) . .
C14 C15 C16 C19 -178.6(10) . .
C14 C15 C20 Cd2 21(6) . .
C14 C15 C20 O1 -90.6(13) . .
C14 C15 C20 O2 92.1(12) . .
C15 C16 C17 C12 -0.2(15) . .
C15 C16 C17 C18 176.6(9) . .
C16 C15 C20 Cd2 -156(5) . .
C16 C15 C20 O1 91.6(13) . .
C16 C15 C20 O2 -85.6(13) . .
C17 C12 C13 C14 -2.8(13) . .
C17 C12 C13 C22 -176.7(8) . .
C17 C12 B1 C1 -127.6(9) . .
C17 C12 B1 C23 51.1(11) . .
C19 C16 C17 C12 178.9(9) . .
C19 C16 C17 C18 -4.3(15) . .
C20 Cd2 O7 C34 -115.5(8) . .
C20 C15 C16 C17 178.1(9) . .
C20 C15 C16 C19 -1.0(15) . .
C21 C14 C15 C16 -180.0(9) . .
C21 C14 C15 C20 2.3(14) . .
C22 C13 C14 C15 177.4(9) . .
C22 C13 C14 C21 -4.5(13) . .
C23 C24 C25 C26 -1.5(11) . .
C23 C24 C25 C32 -179.5(7) . .
C24 C23 C28 C27 3.5(11) . .
C24 C23 C28 C29 -172.3(7) . .
C24 C23 B1 C1 51.1(11) . .
C24 C23 B1 C12 -127.6(8) . .
C24 C25 C26 C27 4.0(11) . .
C24 C25 C26 C31 -176.8(7) . .
C25 C26 C27 C28 -2.6(12) . .
C25 C26 C27 C30 176.8(7) . .
C25 C26 C31 O5 96.0(9) . .
C25 C26 C31 O6 -82.9(10) . .
C26 C27 C28 C23 -1.2(12) . .
C26 C27 C28 C29 174.7(7) . .
C27 C26 C31 O5 -84.8(10) . .
C27 C26 C31 O6 96.3(9) . .
C28 C23 C24 C25 -2.2(11) . .
C28 C23 C24 C33 179.1(7) . .
C28 C23 B1 C1 -132.5(8) . .
C28 C23 B1 C12 48.8(10) . .
C30 C27 C28 C23 179.4(7) . .
C30 C27 C28 C29 -4.7(12) . .
C31 C26 C27 C28 178.2(7) . .
C31 C26 C27 C30 -2.4(11) . .
C32 C25 C26 C27 -178.0(7) . .
C32 C25 C26 C31 1.2(11) . .
C33 C24 C25 C26 177.2(7) . .
C33 C24 C25 C32 -0.8(11) . .
C36 N1 C34 O7 -178.9(11) . .
C36 N1 C34 C35 -2(2) . .
C37 N1 C34 O7 4(2) . .
C37 N1 C34 C35 -179.3(10) . .
C40 N2 C38 O8 -175.5(12) . .
C40 N2 C38 C39 3.2(19) . .
C41 N2 C38 O8 5(2) . .
C41 N2 C38 C39 -176.2(8) . .
B1 C1 C2 C3 -173.0(7) . .
B1 C1 C2 C11 10.6(11) . .
B1 C1 C6 C5 175.5(7) . .
B1 C1 C6 C7 -5.2(11) . .
B1 C12 C13 C14 174.6(8) . .
B1 C12 C13 C22 0.6(13) . .
B1 C12 C17 C16 -176.0(8) . .
B1 C12 C17 C18 7.3(13) . .
B1 C23 C24 C25 174.3(7) . .
B1 C23 C24 C33 -4.5(11) . .
B1 C23 C28 C27 -173.1(7) . .
B1 C23 C28 C29 11.2(11) . .

loop_
_platon_squeeze_void_nr
_platon_squeeze_void_average_x
_platon_squeeze_void_average_y
_platon_squeeze_void_average_z
_platon_squeeze_void_volume
_platon_squeeze_void_count_electrons
_platon_squeeze_void_content
1 -0.008 -0.015 -0.008 2391 452 ' '
